data_1557922
loop_
_publ_author_name
'Yang, Zhijie'
'Sun, Changli'
'Liu, Zhiyong'
'Liu, Qing'
'Zhang, Tianyu'
'Ju, Jianhua'
'Ma, Junying'

_publ_section_title
;
 Production of Antitubercular Depsipeptides via Biosynthetic Engineering
 of Cinnamoyl Units
;
_journal_name_full 'Journal of Natural Products'
_journal_paper_doi 10.1021/acs.jnatprod.0c00194
_journal_year 2020
_chemical_absolute_configuration rm
_chemical_formula_moiety 'C72 H88 N12 O16'
_chemical_formula_sum 'C72 H88 N12 O16'
_chemical_formula_weight 1377.54
_space_group_crystal_system monoclinic
_space_group_IT_number 4
_space_group_name_Hall 'P 2yb'
_space_group_name_H-M_alt 'P 1 21 1'
_atom_sites_solution_hydrogens mixed
_atom_sites_solution_primary iterative
_audit_creation_date 2020-02-22
_audit_creation_method
;
Olex2 1.2
(compiled 2018.05.29 svn.r3508 for OlexSys, GUI svn.r5506)
;
_cell_angle_alpha 90
_cell_angle_beta 103.722(2)
_cell_angle_gamma 90
_cell_formula_units_Z 2
_cell_length_a 12.5668(2)
_cell_length_b 20.9262(3)
_cell_length_c 15.2207(2)
_cell_measurement_reflns_used 15804
_cell_measurement_temperature 100(2)
_cell_measurement_theta_max 71.9360
_cell_measurement_theta_min 3.6890
_cell_volume 3888.43(10)
_computing_cell_refinement 'CrysAlisPro 1.171.39.33c (Rigaku OD, 2017)'
_computing_data_collection 'CrysAlisPro 1.171.39.33c (Rigaku OD, 2017)'
_computing_data_reduction 'CrysAlisPro 1.171.39.33c (Rigaku OD, 2017)'
_computing_molecular_graphics 'Olex2 (Dolomanov et al., 2009)'
_computing_publication_material 'Olex2 (Dolomanov et al., 2009)'
_computing_structure_refinement 'ShelXL (Sheldrick, 2015)'
_computing_structure_solution 'olex2.solve (Bourhis et al., 2015)'
_diffrn_ambient_environment N~2~
_diffrn_ambient_temperature 100(2)
_diffrn_detector 'CCD plate'
_diffrn_measured_fraction_theta_full 1.000
_diffrn_measured_fraction_theta_max 0.988
_diffrn_measurement_details
;
List of Runs (angles in degrees, time in seconds):

  # Type    Start    End  Width  t~exp~   \w     \q     \k     \f   Frames
--------------------------------------------------------------------------
  1  \w      3.00  76.00   0.50    3.42    --   45.70 -57.00  90.00  146
  2  \w     26.00 127.00   0.50    3.42    --   45.70  38.00 -60.00  202
  3  \w     94.00 134.00   0.50    3.42    --   45.70  77.00 -30.00   80
  4  \w     59.00 134.00   0.50    3.42    --   45.70  38.00  90.00  150
  5  \w    -44.00 -14.00   0.50    3.42    --   45.70 -57.00  90.00   60
  6  \w     99.00 128.00   0.50    3.42    --   45.70  82.00 150.00   58
  7  \w    -44.00  66.00   0.50    3.42    --   45.70 -77.00 -90.00  220
  8  \w     13.00  98.00   0.50    3.42    --   45.70  38.00  60.00  170
  9  \w    150.00 185.00   0.50   17.80    --  100.10  77.00 -90.00   70
 10  \w     11.00 135.00   0.50   17.80    --  100.10 -82.00  60.00  248
 11  \w    118.00 145.00   0.50   17.80    --  100.10  77.00 -90.00   54
 12  \w     89.00 155.00   0.50   17.80    --  100.10  82.00   0.00  132
 13  \w     13.00 139.00   0.50   17.80    --  100.10 -82.00-150.00  252
 14  \w     66.00 179.00   0.50   17.80    --  100.10  30.00  90.00  226
 15  \w     16.00  56.00   0.50   17.80    --  100.10 -75.00-176.00   80
 16  \w     81.00 108.00   0.50   17.80    --  100.10  61.00-120.00   54
 17  \w    117.00 147.00   0.50   17.80    --  100.10  82.00 -30.00   60
 18  \w    103.00 183.00   0.50   17.80    --  100.10  30.00 -90.00  160
 19  \w     12.00 127.00   0.50   17.80    --  100.10 -61.00-150.00  230
 20  \w     83.00 186.00   0.50   17.80    --  100.10  45.00-120.00  206
 21  \w     76.00 189.00   0.50   17.80    --  100.10  30.00 120.00  226
 22  \w     63.00 115.00   0.50   17.80    --  100.10 -45.00-180.00  104
 23  \w     69.00 171.00   0.50   17.80    --  100.10  30.00  60.00  204
 24  \w     79.00 173.00   0.50   17.80    --  100.10  45.00 150.00  188
;
_diffrn_measurement_device 'four-circle diffractometer'
_diffrn_measurement_device_type 'XtaLAB AFC12 (RINC): Kappa single'
_diffrn_measurement_method '\w scans'
_diffrn_orient_matrix_type 'CrysAlisPro convention (1999,Acta A55,543-557)'
_diffrn_orient_matrix_UB_11 0.0546561000
_diffrn_orient_matrix_UB_12 0.0235007000
_diffrn_orient_matrix_UB_13 -0.0745361000
_diffrn_orient_matrix_UB_21 -0.0821678000
_diffrn_orient_matrix_UB_22 0.0557339000
_diffrn_orient_matrix_UB_23 -0.0209954000
_diffrn_orient_matrix_UB_31 0.0787959000
_diffrn_orient_matrix_UB_32 0.0419614000
_diffrn_orient_matrix_UB_33 0.0696573000
_diffrn_radiation_monochromator mirror
_diffrn_radiation_probe x-ray
_diffrn_radiation_type CuK\a
_diffrn_radiation_wavelength 1.54184
_diffrn_reflns_av_R_equivalents 0.0326
_diffrn_reflns_av_unetI/netI 0.0375
_diffrn_reflns_Laue_measured_fraction_full 1.000
_diffrn_reflns_Laue_measured_fraction_max 0.988
_diffrn_reflns_limit_h_max 15
_diffrn_reflns_limit_h_min -14
_diffrn_reflns_limit_k_max 25
_diffrn_reflns_limit_k_min -25
_diffrn_reflns_limit_l_max 18
_diffrn_reflns_limit_l_min -18
_diffrn_reflns_number 43267
_diffrn_reflns_point_group_measured_fraction_full 0.999
_diffrn_reflns_point_group_measured_fraction_max 0.974
_diffrn_reflns_theta_full 67.684
_diffrn_reflns_theta_max 72.590
_diffrn_reflns_theta_min 3.621
_diffrn_source 'Rotating-anode X-ray tube'
_diffrn_source_type 'Rigaku (Cu) X-ray Source'
_exptl_absorpt_coefficient_mu 0.693
_exptl_absorpt_correction_T_max 1.00000
_exptl_absorpt_correction_T_min 0.70749
_exptl_absorpt_correction_type multi-scan
_exptl_absorpt_process_details
;
CrysAlisPro 1.171.39.33c (Rigaku Oxford Diffraction, 2017)
Empirical absorption correction using spherical harmonics,
 implemented in SCALE3 ABSPACK scaling algorithm.
;
_exptl_crystal_colour 'clear light colourless'
_exptl_crystal_colour_lustre clear
_exptl_crystal_colour_modifier light
_exptl_crystal_colour_primary colourless
_exptl_crystal_density_diffrn 1.177
_exptl_crystal_description block
_exptl_crystal_F_000 1464
_exptl_crystal_size_max 0.1
_exptl_crystal_size_mid 0.1
_exptl_crystal_size_min 0.05
_refine_diff_density_max 0.263
_refine_diff_density_min -0.204
_refine_diff_density_rms 0.037
_refine_ls_abs_structure_details
;
 Flack x determined using 5445 quotients [(I+)-(I-)]/[(I+)+(I-)]
 (Parsons, Flack and Wagner, Acta Cryst. B69 (2013) 249-259).
;
_refine_ls_abs_structure_Flack 0.10(6)
_refine_ls_extinction_method none
_refine_ls_goodness_of_fit_ref 1.040
_refine_ls_hydrogen_treatment mixed
_refine_ls_matrix_type full
_refine_ls_number_parameters 952
_refine_ls_number_reflns 15047
_refine_ls_number_restraints 28
_refine_ls_restrained_S_all 1.052
_refine_ls_R_factor_all 0.0526
_refine_ls_R_factor_gt 0.0452
_refine_ls_shift/su_max 0.001
_refine_ls_shift/su_mean 0.000
_refine_ls_structure_factor_coef Fsqd
_refine_ls_weighting_details 'w=1/[\s^2^(Fo^2^)+(0.0778P)^2^+0.2511P] where P=(Fo^2^+2Fc^2^)/3'
_refine_ls_weighting_scheme calc
_refine_ls_wR_factor_gt 0.1209
_refine_ls_wR_factor_ref 0.1262
_reflns_Friedel_coverage 0.915
_reflns_Friedel_fraction_full 0.998
_reflns_Friedel_fraction_max 0.958
_reflns_number_gt 12978
_reflns_number_total 15047
_reflns_threshold_expression 'I > 2\s(I)'
_cod_data_source_file np0c00194_si_002.cif
_cod_data_source_block yangzhijie_prea_collect
_cod_original_cell_volume 3888.42(10)
_cod_database_code 1557922
_shelx_shelxl_version_number 2016/6
_shelx_space_group_comment
;
The symmetry employed for this shelxl refinement is uniquely defined
by the following loop, which should always be used as a source of
symmetry information in preference to the above space-group names.
They are only intended as comments.
;
_shelx_estimated_absorpt_t_max 0.966
_shelx_estimated_absorpt_t_min 0.934
_reflns_odcompleteness_completeness 99.97
_reflns_odcompleteness_iscentric 1
_reflns_odcompleteness_theta 66.97
_olex2_refinement_description
;
1. Fixed Uiso
 At 1.2 times of:
  All C(H) groups, H12 of N12, H9 of N9, H2 of N2, H1 of N1, H5 of N5, H3 of
  N3, H7 of N7, H4 of N4, H11 of N11, H10a of N10, All C(H,H) groups
 At 1.5 times of:
  All C(H,H,H) groups, H6a of N6, All O(H) groups
2. Restrained distances
 C11-C10 = C73-C10A = C13-C12
 1.34 with sigma of 0.02
 C73-C10A = C11-C10 = C13-C12
 1.34 with sigma of 0.02
 C14-C13 = C14A-C13A
 1.54 with sigma of 0.02
 C13A-C12A
 1.34 with sigma of 0.02
3. Rigid bond restraints
 C12A
 with sigma for 1-2 distances of 0.0002 and sigma for 1-3 distances of 0.0001
 C61
 with sigma for 1-2 distances of 0.0002 and sigma for 1-3 distances of 0.0001
4. Uiso/Uaniso restraints and constraints
Uanis(C63) \\sim Ueq: with sigma of 0.01 and sigma for terminal atoms of 0.02
Uanis(C63) \\sim Ueq: with sigma of 0.01 and sigma for terminal atoms of 0.02
Uanis(C61) \\sim Ueq: with sigma of 0.01 and sigma for terminal atoms of 0.02
Uanis(C12A) \\sim Ueq: with sigma of 0.01 and sigma for terminal atoms of 0.02
Uanis(C4) = Uanis(C4A)
Uanis(C8) = Uanis(C8A)
Uanis(C5) = Uanis(C5A)
Uanis(C9) = Uanis(C9A)
Uanis(C6) = Uanis(C6A)
Uanis(C7) = Uanis(C7A)
Uanis(C10) = Uanis(C10A)
5. Others
 Sof(C4A)=Sof(C9A)=Sof(C8A)=Sof(H8A)=Sof(C7A)=Sof(H7Aa)=Sof(C6A)=Sof(H6Aa)=
 Sof(C5A)=Sof(H5Aa)=Sof(C10A)=Sof(H10c)=Sof(C73)=Sof(H73)=Sof(C12A)=Sof(H12c)=
 Sof(C14A)=Sof(H14d)=Sof(H14e)=Sof(C13A)=Sof(H13A)=1-FVAR(1)
 Sof(C4)=Sof(C9)=Sof(C8)=Sof(H8)=Sof(C7)=Sof(H7a)=Sof(C6)=Sof(H6)=Sof(C5)=
 Sof(H5b)=Sof(C10)=Sof(H10b)=Sof(C11)=Sof(H11a)=Sof(C12)=Sof(H12b)=Sof(C13)=
 Sof(H13)=Sof(C14)=Sof(H14a)=Sof(H14b)=Sof(H14c)=FVAR(1)
 Fixed Sof: H12a(0.40309)
6.a Ternary CH refined with riding coordinates:
 C16(H16), C47(H47), C34(H34), C17(H17), C23(H23), C39(H39), C38(H38),
 C20(H20), C65(H65), C52(H52), C59(H59), C53(H53)
6.b Secondary CH2 refined with riding coordinates:
 C21(H21a,H21b), C24(H24a,H24b), C50(H50a,H50b), C66(H66a,H66b), C35(H35a,
 H35b), C48(H48a,H48b), C49(H49a,H49b), C57(H57a,H57b), C60(H60a,H60b),
 C12(H12a,H12b)
6.c Aromatic/amide H refined with riding coordinates:
 N2(H2), N1(H1), N5(H5), N3(H3), N7(H7), N4(H4), N12(H12), N9(H9), N11(H11),
 C3(H3a), C26(H26), C2(H2a), N10(H10a), C8(H8), C7(H7a), C6(H6), C5(H5b),
 C68(H68), C29(H29), C31(H31), C28(H28), C41(H41), C30(H30), C42(H42), C69(H69),
  C45(H45), C43(H43), C44(H44), C10(H10b), C72(H72), C71(H71), C8A(H8A),
 C7A(H7Aa), C6A(H6Aa), C5A(H5Aa), C10A(H10c), C11(H11a), C13(H13), C73(H73),
 C12A(H12c), C13A(H13A)
6.d Fitted hexagon refined as free rotating group:
 C4(C9,C8,C7,C6,C5), C4A(C9A,C8A,C7A,C6A,C5A)
6.e X=CH2 refined with riding coordinates:
 C14A(H14d,H14e)
6.f Idealised Me refined as rotating group:
 C18(H18a,H18b,H18c), C55(H55a,H55b,H55c), C54(H54a,H54b,H54c), C62(H62a,H62b,
 H62c), C63(H63a,H63b,H63c), C14(H14a,H14b,H14c)
6.g Idealised tetrahedral OH refined as rotating group:
 O10(H10), O5(H5a), N6(H6a), O16(H16a)
;
_olex2_submission_special_instructions 'No special instructions were received'
_oxdiff_exptl_absorpt_empirical_details
;
Empirical correction (ABSPACK) includes:
- Absorption correction using spherical harmonics
- Frame scaling
;
_oxdiff_exptl_absorpt_empirical_full_max 1.517
_oxdiff_exptl_absorpt_empirical_full_min 0.733

loop_
_space_group_symop_operation_xyz
'x, y, z'
'-x, y+1/2, -z'

loop_
_atom_site_label
_atom_site_type_symbol
_atom_site_fract_x
_atom_site_fract_y
_atom_site_fract_z
_atom_site_U_iso_or_equiv
_atom_site_adp_type
_atom_site_occupancy
_atom_site_site_symmetry_order
_atom_site_calc_flag
_atom_site_refinement_flags_posn
_atom_site_refinement_flags_adp
_atom_site_refinement_flags_occupancy
_atom_site_disorder_assembly
_atom_site_disorder_group
O2 O 0.46354(17) 0.66906(10) 0.45035(14) 0.0458(5) Uani 1 1 d . . . . .
O1 O 0.39306(16) 0.51061(9) 0.48983(14) 0.0433(4) Uani 1 1 d . . . . .
O9 O 0.61701(18) 0.48016(11) 0.43377(15) 0.0497(5) Uani 1 1 d . . . . .
O7 O 0.76641(18) 0.54530(13) 0.71226(16) 0.0583(6) Uani 1 1 d . . . . .
O3 O 0.37076(18) 0.60677(11) 0.20218(14) 0.0514(5) Uani 1 1 d . . . . .
O10 O 0.6308(2) 0.33634(10) 0.56455(15) 0.0526(5) Uani 1 1 d . . . . .
H10 H 0.633883 0.339679 0.511546 0.079 Uiso 1 1 calc GR . . . .
O8 O 0.6433(2) 0.75344(12) 0.73785(17) 0.0598(6) Uani 1 1 d . . . . .
O14 O 0.1204(2) 0.60384(13) 0.20322(17) 0.0619(6) Uani 1 1 d . . . . .
O11 O 0.6150(2) 0.34180(12) 0.37935(16) 0.0580(6) Uani 1 1 d . . . . .
O6 O 0.45117(19) 0.57679(14) 0.76545(16) 0.0612(6) Uani 1 1 d . . . . .
O4 O 0.2127(2) 0.71964(13) 0.55913(18) 0.0669(7) Uani 1 1 d . . . . .
N8 N 0.7700(2) 0.42164(13) 0.47652(19) 0.0492(6) Uani 1 1 d . . . . .
N2 N 0.2933(2) 0.64205(12) 0.37294(17) 0.0429(5) Uani 1 1 d . . . . .
H2 H 0.253170 0.617272 0.333510 0.051 Uiso 1 1 calc R . . . .
N1 N 0.3844(2) 0.52178(12) 0.34044(17) 0.0437(5) Uani 1 1 d . . . . .
H1 H 0.356757 0.508343 0.286451 0.052 Uiso 1 1 calc R . . . .
N5 N 0.49457(19) 0.61394(12) 0.64065(17) 0.0426(5) Uani 1 1 d . . . . .
H5 H 0.470533 0.625572 0.585294 0.051 Uiso 1 1 calc R . . . .
O12 O 0.5148(3) 0.42205(14) 0.08061(18) 0.0718(7) Uani 1 1 d . . . . .
O15 O 0.4353(2) 0.67946(15) 0.11891(18) 0.0729(8) Uani 1 1 d . . . . .
O5 O 0.1167(2) 0.72568(12) 0.27392(18) 0.0647(6) Uani 1 1 d . . . . .
H5A H 0.107966 0.694956 0.239507 0.097 Uiso 1 1 calc GR . . . .
N6 N 0.5534(2) 0.76208(14) 0.5923(2) 0.0521(6) Uani 1 1 d . . . . .
H6A H 0.532026 0.737136 0.550305 0.078 Uiso 1 1 calc GR . . . .
N3 N 0.2849(2) 0.62135(12) 0.54684(18) 0.0428(5) Uani 1 1 d . . . . .
H3 H 0.302164 0.594612 0.509599 0.051 Uiso 1 1 calc R . . . .
N7 N 0.6174(2) 0.50992(12) 0.60964(17) 0.0437(5) Uani 1 1 d . . . . .
H7 H 0.550685 0.517881 0.582027 0.052 Uiso 1 1 calc R . . . .
O13 O 0.2712(3) 0.46173(13) 0.18152(18) 0.0695(7) Uani 1 1 d . . . . .
N4 N -0.0552(2) 0.56341(14) 0.6276(2) 0.0548(7) Uani 1 1 d . . . . .
H4 H -0.110826 0.569678 0.650250 0.066 Uiso 1 1 calc R . . . .
N12 N 0.1830(3) 0.59527(14) 0.07589(19) 0.0585(7) Uani 1 1 d . . . . .
H12 H 0.183904 0.571918 0.029566 0.070 Uiso 1 1 calc R . . . .
N9 N 0.6392(3) 0.37623(14) 0.2450(2) 0.0582(7) Uani 1 1 d . . . . .
H9 H 0.674242 0.402309 0.218463 0.070 Uiso 1 1 calc R . . . .
C1 C 0.3643(2) 0.48907(14) 0.4116(2) 0.0431(6) Uani 1 1 d . . . . .
C37 C 0.6846(3) 0.45370(14) 0.4951(2) 0.0446(6) Uani 1 1 d . . . . .
C15 C 0.4020(2) 0.63430(14) 0.39523(19) 0.0410(6) Uani 1 1 d . . . . .
C25 C 0.1178(2) 0.54633(15) 0.6186(2) 0.0470(7) Uani 1 1 d . . . . .
C33 C 0.6703(2) 0.55214(16) 0.6684(2) 0.0455(6) Uani 1 1 d . . . . .
C16 C 0.4515(2) 0.57886(14) 0.3532(2) 0.0409(6) Uani 1 1 d . . . . .
H16 H 0.521070 0.567863 0.395167 0.049 Uiso 1 1 calc R . . . .
C22 C 0.4225(2) 0.59609(16) 0.6878(2) 0.0473(7) Uani 1 1 d . . . . .
C19 C 0.2451(2) 0.67853(15) 0.5141(2) 0.0481(7) Uani 1 1 d . . . . .
C27 C 0.0509(3) 0.54867(15) 0.5291(2) 0.0484(7) Uani 1 1 d . . . . .
C32 C -0.0573(3) 0.56049(15) 0.5369(2) 0.0529(8) Uani 1 1 d . . . . .
N11 N 0.1255(3) 0.46609(17) 0.0659(2) 0.0715(9) Uani 1 1 d . . . . .
H11 H 0.093959 0.453329 0.012334 0.086 Uiso 1 1 calc R . . . .
C46 C 0.6658(3) 0.37381(16) 0.3351(2) 0.0528(8) Uani 1 1 d . . . . .
C3 C 0.2719(3) 0.39218(15) 0.4487(3) 0.0534(8) Uani 1 1 d . . . . .
H3A H 0.291500 0.408638 0.507030 0.064 Uiso 1 1 calc R . . A 2
C47 C 0.7704(3) 0.40871(16) 0.3825(2) 0.0531(8) Uani 1 1 d . . . . .
H47 H 0.778429 0.448500 0.350782 0.064 Uiso 1 1 calc R . . . .
C36 C 0.6207(3) 0.73186(16) 0.6601(2) 0.0495(7) Uani 1 1 d . . . . .
C26 C 0.0514(3) 0.55456(16) 0.6760(2) 0.0514(7) Uani 1 1 d . . . . .
H26 H 0.074317 0.554282 0.738805 0.062 Uiso 1 1 calc R . . . .
C2 C 0.3050(3) 0.42830(15) 0.3880(2) 0.0487(7) Uani 1 1 d . . . . .
H2A H 0.289980 0.414567 0.328256 0.058 Uiso 1 1 calc R . . . .
C34 C 0.6121(2) 0.61452(15) 0.6792(2) 0.0439(6) Uani 1 1 d . . . . .
H34 H 0.623709 0.622911 0.744114 0.053 Uiso 1 1 calc R . . . .
C21 C 0.1237(3) 0.70422(16) 0.3632(2) 0.0529(8) Uani 1 1 d . . . . .
H21A H 0.082301 0.664914 0.361127 0.064 Uiso 1 1 calc R . . . .
H21B H 0.090933 0.735893 0.395130 0.064 Uiso 1 1 calc R . . . .
C17 C 0.4779(3) 0.59970(15) 0.2649(2) 0.0461(6) Uani 1 1 d . . . . .
H17 H 0.515411 0.641088 0.273385 0.055 Uiso 1 1 calc R . . . .
C23 C 0.3008(2) 0.60167(15) 0.6399(2) 0.0467(7) Uani 1 1 d . . . . .
H23 H 0.268652 0.634678 0.671309 0.056 Uiso 1 1 calc R . . . .
C58 C 0.1286(3) 0.57418(19) 0.1356(3) 0.0593(9) Uani 1 1 d . . . . .
C39 C 0.5883(3) 0.39339(14) 0.5925(2) 0.0462(7) Uani 1 1 d . . . . .
H39 H 0.517502 0.402405 0.550831 0.055 Uiso 1 1 calc R . . . .
C64 C 0.3603(3) 0.64901(16) 0.1345(2) 0.0527(7) Uani 1 1 d . . . . .
C24 C 0.2403(3) 0.53839(16) 0.6474(2) 0.0489(7) Uani 1 1 d . . . . .
H24A H 0.263125 0.506297 0.609685 0.059 Uiso 1 1 calc R . . . .
H24B H 0.260308 0.523445 0.709449 0.059 Uiso 1 1 calc R . . . .
C50 C 0.8639(3) 0.39276(17) 0.5406(3) 0.0566(8) Uani 1 1 d . . . . .
H50A H 0.843521 0.353110 0.565302 0.068 Uiso 1 1 calc R . . . .
H50B H 0.894618 0.421769 0.589798 0.068 Uiso 1 1 calc R . . . .
C51 C 0.4777(4) 0.37981(18) 0.1225(3) 0.0639(9) Uani 1 1 d . . . . .
C40 C 0.5699(3) 0.38365(16) 0.6859(2) 0.0536(8) Uani 1 1 d . . . . .
C38 C 0.6668(3) 0.45043(15) 0.5894(2) 0.0456(6) Uani 1 1 d . . . . .
H38 H 0.736892 0.443562 0.633164 0.055 Uiso 1 1 calc R . . . .
C20 C 0.2424(3) 0.69237(15) 0.4152(2) 0.0486(7) Uani 1 1 d . . . . .
H20 H 0.283697 0.731852 0.413155 0.058 Uiso 1 1 calc R . . . .
N10 N 0.3724(3) 0.36747(19) 0.1106(3) 0.0808(10) Uani 1 1 d . . . . .
H10A H 0.353779 0.335960 0.139988 0.097 Uiso 1 1 calc R . . . .
C18 C 0.5468(3) 0.55151(19) 0.2282(2) 0.0578(8) Uani 1 1 d . . . . .
H18A H 0.506859 0.512247 0.214507 0.087 Uiso 1 1 calc GR . . . .
H18B H 0.613696 0.543707 0.272773 0.087 Uiso 1 1 calc GR . . . .
H18C H 0.563552 0.568147 0.174287 0.087 Uiso 1 1 calc GR . . . .
C66 C 0.2267(4) 0.6888(2) -0.0053(3) 0.0690(10) Uani 1 1 d . . . . .
H66A H 0.276307 0.724896 -0.000018 0.083 Uiso 1 1 calc R . . . .
H66B H 0.244671 0.658939 -0.048383 0.083 Uiso 1 1 calc R . . . .
C35 C 0.6662(3) 0.66882(16) 0.6384(2) 0.0490(7) Uani 1 1 d . . . . .
H35A H 0.744779 0.667871 0.662965 0.059 Uiso 1 1 calc R . . . .
H35B H 0.652145 0.663490 0.573360 0.059 Uiso 1 1 calc R . . . .
C65 C 0.2414(3) 0.65654(17) 0.0859(2) 0.0579(8) Uani 1 1 d . . . . .
H65 H 0.207097 0.684090 0.123377 0.069 Uiso 1 1 calc R . . . .
C67 C 0.1107(4) 0.71150(19) -0.0391(3) 0.0715(11) Uani 1 1 d . . . . .
C4 C 0.1959(7) 0.3350(3) 0.4144(5) 0.053(2) Uani 0.600(5) 1 d . . P B 1
C9 C 0.1877(5) 0.2864(3) 0.4747(4) 0.060(2) Uani 0.600(5) 1 d G . P B 1
C8 C 0.1130(4) 0.2370(2) 0.4478(4) 0.0627(18) Uani 0.600(5) 1 d G . P B 1
H8 H 0.107525 0.204523 0.488138 0.075 Uiso 0.600(5) 1 calc R . P B 1
C7 C 0.0466(4) 0.2363(2) 0.3606(5) 0.078(3) Uani 0.600(5) 1 d G . P B 1
H7A H -0.003335 0.203238 0.342638 0.094 Uiso 0.600(5) 1 calc R . P B 1
C6 C 0.0548(6) 0.2849(3) 0.3003(4) 0.077(3) Uani 0.600(5) 1 d G . P B 1
H6 H 0.010370 0.284347 0.241992 0.092 Uiso 0.600(5) 1 calc R . P B 1
C5 C 0.1294(7) 0.3342(3) 0.3272(4) 0.063(2) Uani 0.600(5) 1 d G . P B 1
H5B H 0.134935 0.366741 0.286847 0.076 Uiso 0.600(5) 1 calc R . P B 1
C56 C 0.2269(3) 0.44561(18) 0.1055(3) 0.0611(9) Uani 1 1 d . . . . .
C68 C 0.0322(4) 0.6760(2) -0.0987(3) 0.0718(11) Uani 1 1 d . . . . .
H68 H 0.052394 0.637318 -0.120125 0.086 Uiso 1 1 calc R . . . .
C29 C -0.0189(4) 0.5492(2) 0.3676(3) 0.0683(10) Uani 1 1 d . . . . .
H29 H -0.007358 0.544632 0.309770 0.082 Uiso 1 1 calc R . . . .
C31 C -0.1445(3) 0.56837(18) 0.4618(3) 0.0651(10) Uani 1 1 d . . . . .
H31 H -0.214857 0.576915 0.468251 0.078 Uiso 1 1 calc R . . . .
C28 C 0.0687(3) 0.54194(18) 0.4420(3) 0.0596(9) Uani 1 1 d . . . . .
H28 H 0.138294 0.532734 0.434189 0.072 Uiso 1 1 calc R . . . .
C48 C 0.8714(3) 0.36578(18) 0.3897(3) 0.0642(10) Uani 1 1 d . . . . .
H48A H 0.850860 0.320998 0.385541 0.077 Uiso 1 1 calc R . . . .
H48B H 0.908450 0.375639 0.342194 0.077 Uiso 1 1 calc R . . . .
C41 C 0.4907(3) 0.41867(18) 0.7144(3) 0.0617(9) Uani 1 1 d . . . . .
H41 H 0.446630 0.446899 0.674519 0.074 Uiso 1 1 calc R . . . .
C49 C 0.9430(3) 0.38109(18) 0.4812(3) 0.0641(9) Uani 1 1 d . . . . .
H49A H 0.986889 0.418835 0.478438 0.077 Uiso 1 1 calc R . . . .
H49B H 0.991421 0.345632 0.503963 0.077 Uiso 1 1 calc R . . . .
C30 C -0.1223(4) 0.5630(2) 0.3774(3) 0.0709(11) Uani 1 1 d . . . . .
H30 H -0.178684 0.568862 0.326046 0.085 Uiso 1 1 calc R . . . .
C42 C 0.4763(4) 0.4123(2) 0.8008(3) 0.0794(12) Uani 1 1 d . . . . .
H42 H 0.422700 0.436105 0.818852 0.095 Uiso 1 1 calc R . . . .
C52 C 0.5542(4) 0.33704(18) 0.1898(2) 0.0603(9) Uani 1 1 d . . . . .
H52 H 0.512093 0.317392 0.229278 0.072 Uiso 1 1 calc R . . . .
C59 C 0.0693(4) 0.5099(2) 0.1139(4) 0.0781(12) Uani 1 1 d . . . . .
H59 H 0.066531 0.489805 0.171413 0.094 Uiso 1 1 calc R . . . .
C69 C -0.0741(5) 0.6961(3) -0.1270(3) 0.0939(17) Uani 1 1 d . . . . .
H69 H -0.124456 0.672205 -0.168788 0.113 Uiso 1 1 calc R . . . .
C53 C 0.6011(4) 0.28331(19) 0.1410(3) 0.0702(11) Uani 1 1 d . . . . .
H53 H 0.640973 0.303099 0.100029 0.084 Uiso 1 1 calc R . . . .
C57 C 0.2870(4) 0.4030(2) 0.0520(3) 0.0796(12) Uani 1 1 d . . . . .
H57A H 0.235367 0.373628 0.015185 0.096 Uiso 1 1 calc R . . . .
H57B H 0.318192 0.429193 0.011879 0.096 Uiso 1 1 calc R . . . .
C45 C 0.6356(4) 0.3414(2) 0.7462(3) 0.0768(12) Uani 1 1 d . . . . .
H45 H 0.689120 0.317377 0.728422 0.092 Uiso 1 1 calc R . . . .
C43 C 0.5414(5) 0.3705(3) 0.8608(3) 0.0887(15) Uani 1 1 d . . . . .
H43 H 0.531975 0.366073 0.919273 0.106 Uiso 1 1 calc R . . . .
C44 C 0.6199(5) 0.3357(3) 0.8333(3) 0.0948(16) Uani 1 1 d . . . . .
H44 H 0.663674 0.307590 0.873680 0.114 Uiso 1 1 calc R . . . .
C10 C 0.2591(7) 0.2851(4) 0.5674(7) 0.067(2) Uani 0.600(5) 1 d D . P B 1
H10B H 0.321994 0.310107 0.577483 0.080 Uiso 0.600(5) 1 calc R . P B 1
C72 C 0.0757(6) 0.7660(3) -0.0065(5) 0.132(3) Uani 1 1 d . . . . .
H72 H 0.126014 0.790612 0.034330 0.158 Uiso 1 1 calc R . . . .
O16 O -0.2112(5) 0.7737(4) -0.1177(5) 0.229(5) Uani 1 1 d . . . . .
H16A H -0.235766 0.768499 -0.172162 0.343 Uiso 1 1 calc GR . . . .
C55 C 0.5103(6) 0.2428(3) 0.0851(4) 0.1020(18) Uani 1 1 d . . . . .
H55A H 0.462102 0.229296 0.121953 0.153 Uiso 1 1 calc GR . . . .
H55B H 0.541269 0.205966 0.062977 0.153 Uiso 1 1 calc GR . . . .
H55C H 0.469863 0.267394 0.035008 0.153 Uiso 1 1 calc GR . . . .
C54 C 0.6817(7) 0.2440(3) 0.2098(3) 0.119(3) Uani 1 1 d . . . . .
H54A H 0.744654 0.269585 0.235940 0.178 Uiso 1 1 calc GR . . . .
H54B H 0.704071 0.207442 0.180567 0.178 Uiso 1 1 calc GR . . . .
H54C H 0.647441 0.230031 0.256542 0.178 Uiso 1 1 calc GR . . . .
C70 C -0.1053(6) 0.7511(4) -0.0935(4) 0.132(3) Uani 1 1 d . . . . .
C60 C -0.0489(4) 0.5234(3) 0.0623(6) 0.133(3) Uani 1 1 d . . . . .
H60A H -0.048674 0.538949 0.002331 0.159 Uiso 1 1 calc R . . . .
H60B H -0.078996 0.556753 0.093413 0.159 Uiso 1 1 calc R . . . .
C71 C -0.0308(7) 0.7860(4) -0.0313(7) 0.182(5) Uani 1 1 d . . . . .
H71 H -0.052624 0.822888 -0.006345 0.218 Uiso 1 1 calc R . . . .
C61 C -0.1246(6) 0.4628(4) 0.0533(7) 0.141(3) Uani 1 1 d . U . . .
H61 H -0.081(7) 0.440(5) 0.004(6) 0.170 Uiso 1 1 d R . . . .
C62 C -0.1294(11) 0.4328(6) 0.1394(8) 0.222(8) Uani 1 1 d . . . . .
H62A H -0.057720 0.418045 0.169692 0.334 Uiso 1 1 calc GR . . . .
H62B H -0.179057 0.397238 0.128081 0.334 Uiso 1 1 calc GR . . . .
H62C H -0.154523 0.463457 0.176846 0.334 Uiso 1 1 calc GR . . . .
C63 C -0.2418(7) 0.4885(7) 0.0002(12) 0.250(8) Uani 1 1 d . U . . .
H63A H -0.254883 0.529585 0.023662 0.375 Uiso 1 1 calc GR . . . .
H63B H -0.297445 0.459106 0.008012 0.375 Uiso 1 1 calc GR . . . .
H63C H -0.243449 0.492299 -0.062960 0.375 Uiso 1 1 calc GR . . . .
H6B H 0.513(3) 0.791(2) 0.607(3) 0.058(11) Uiso 1 1 d . . . . .
C4A C 0.2127(12) 0.3334(5) 0.4426(9) 0.053(2) Uani 0.400(5) 1 d . . P B 2
C9A C 0.2228(9) 0.2877(5) 0.5103(7) 0.060(2) Uani 0.400(5) 1 d G . P B 2
C8A C 0.1545(7) 0.2345(3) 0.4972(6) 0.0627(18) Uani 0.400(5) 1 d G . P B 2
H8A H 0.161300 0.203940 0.542502 0.075 Uiso 0.400(5) 1 calc R . P B 2
C7A C 0.0762(7) 0.2271(4) 0.4164(8) 0.078(3) Uani 0.400(5) 1 d G . P B 2
H7AA H 0.030460 0.191565 0.407651 0.094 Uiso 0.400(5) 1 calc R . P B 2
C6A C 0.0661(10) 0.2729(5) 0.3487(7) 0.077(3) Uani 0.400(5) 1 d G . P B 2
H6AA H 0.013604 0.267897 0.294639 0.092 Uiso 0.400(5) 1 calc R . P B 2
C5A C 0.1343(13) 0.3260(5) 0.3618(8) 0.063(2) Uani 0.400(5) 1 d G . P B 2
H5AA H 0.127587 0.356606 0.316477 0.076 Uiso 0.400(5) 1 calc R . P B 2
C10A C 0.3150(11) 0.2889(6) 0.5937(10) 0.067(2) Uani 0.400(5) 1 d D . P B 2
H10C H 0.377175 0.309873 0.585375 0.080 Uiso 0.400(5) 1 calc R . P B 2
C11 C 0.2429(10) 0.2521(4) 0.6375(6) 0.081(2) Uani 0.600(5) 1 d D . P B 1
H11A H 0.179024 0.227931 0.627521 0.097 Uiso 0.600(5) 1 calc R U P B 1
C12 C 0.316(2) 0.2492(7) 0.7310(8) 0.127(7) Uani 0.600(5) 1 d D . P B 1
H12A H 0.384538 0.232199 0.722672 0.153 Uiso 0.4031 1 calc R . P B 1
H12B H 0.330165 0.293471 0.748446 0.153 Uiso 0.600(5) 1 calc R . P B 1
C13 C 0.3007(17) 0.2200(7) 0.8064(11) 0.108(5) Uani 0.600(5) 1 d D . P B 1
H13 H 0.361433 0.221416 0.855065 0.130 Uiso 0.600(5) 1 calc R . P B 1
C14 C 0.2065(12) 0.1865(10) 0.8255(13) 0.166(7) Uani 0.600(5) 1 d D . P B 1
H14A H 0.183696 0.207764 0.873873 0.249 Uiso 0.600(5) 1 calc GR . P B 1
H14B H 0.226574 0.143234 0.842847 0.249 Uiso 0.600(5) 1 calc GR . P B 1
H14C H 0.147299 0.186550 0.772377 0.249 Uiso 0.600(5) 1 calc GR . P B 1
C73 C 0.326(2) 0.2656(8) 0.6793(12) 0.113(5) Uani 0.400(5) 1 d D . P B 2
H73 H 0.396232 0.266380 0.717363 0.135 Uiso 0.400(5) 1 calc R U P B 2
C12A C 0.252(3) 0.2438(18) 0.710(2) 0.160(15) Uani 0.400(5) 1 d D U P B 2
H12C H 0.180944 0.250998 0.676738 0.191 Uiso 0.400(5) 1 calc R . P B 2
C14A C 0.312(3) 0.2152(19) 0.8833(19) 0.191(12) Uani 0.400(5) 1 d D . P B 2
H14D H 0.349499 0.251739 0.908099 0.229 Uiso 0.400(5) 1 calc R . P B 2
H14E H 0.304589 0.181011 0.920441 0.229 Uiso 0.400(5) 1 calc R . P B 2
C13A C 0.264(4) 0.2115(18) 0.7846(19) 0.19(2) Uani 0.400(5) 1 d D . P B 2
H13A H 0.229274 0.172147 0.771361 0.230 Uiso 0.400(5) 1 calc R . P B 2

loop_
_atom_site_aniso_label
_atom_site_aniso_U_11
_atom_site_aniso_U_22
_atom_site_aniso_U_33
_atom_site_aniso_U_23
_atom_site_aniso_U_13
_atom_site_aniso_U_12
O2 0.0422(11) 0.0406(10) 0.0521(11) -0.0068(9) 0.0066(9) -0.0055(9)
O1 0.0394(10) 0.0397(10) 0.0487(11) -0.0035(8) 0.0063(9) -0.0002(8)
O9 0.0492(12) 0.0497(12) 0.0498(11) 0.0053(9) 0.0114(10) 0.0103(10)
O7 0.0383(11) 0.0723(16) 0.0611(13) -0.0101(12) 0.0053(10) 0.0085(11)
O3 0.0514(12) 0.0521(12) 0.0448(11) 0.0053(9) 0.0000(9) -0.0033(10)
O10 0.0679(14) 0.0398(11) 0.0516(12) 0.0013(9) 0.0170(11) 0.0076(10)
O8 0.0578(14) 0.0562(13) 0.0589(13) -0.0156(11) 0.0012(11) -0.0055(11)
O14 0.0552(14) 0.0606(14) 0.0661(15) -0.0117(12) 0.0071(11) -0.0114(11)
O11 0.0661(15) 0.0546(13) 0.0565(13) -0.0011(11) 0.0214(11) -0.0079(11)
O6 0.0416(12) 0.0838(17) 0.0560(14) -0.0011(12) 0.0073(10) -0.0072(12)
O4 0.0703(16) 0.0577(14) 0.0694(15) -0.0099(12) 0.0103(13) 0.0233(12)
N8 0.0484(15) 0.0424(13) 0.0603(15) 0.0009(11) 0.0199(12) 0.0088(11)
N2 0.0363(12) 0.0356(12) 0.0510(13) -0.0050(10) -0.0011(10) -0.0016(9)
N1 0.0462(13) 0.0375(12) 0.0436(12) -0.0023(10) 0.0030(10) -0.0018(10)
N5 0.0296(11) 0.0465(13) 0.0492(13) -0.0084(11) 0.0041(10) -0.0015(10)
O12 0.089(2) 0.0684(16) 0.0617(14) -0.0007(13) 0.0245(14) -0.0054(15)
O15 0.0719(17) 0.0802(19) 0.0606(15) 0.0201(13) 0.0035(13) -0.0142(15)
O5 0.0644(15) 0.0509(13) 0.0670(15) 0.0066(11) -0.0079(12) 0.0032(11)
N6 0.0502(15) 0.0449(14) 0.0571(16) -0.0108(12) 0.0046(13) -0.0025(13)
N3 0.0349(12) 0.0389(12) 0.0539(13) -0.0066(10) 0.0090(10) -0.0038(10)
N7 0.0404(13) 0.0426(13) 0.0463(13) -0.0017(10) 0.0065(10) 0.0065(10)
O13 0.0845(19) 0.0545(14) 0.0581(14) -0.0104(11) -0.0055(13) -0.0115(13)
N4 0.0375(13) 0.0527(16) 0.0751(18) -0.0049(13) 0.0149(13) 0.0016(11)
N12 0.0645(18) 0.0503(15) 0.0498(15) -0.0111(12) -0.0080(13) -0.0007(13)
N9 0.078(2) 0.0448(14) 0.0578(16) -0.0017(12) 0.0275(15) -0.0008(13)
C1 0.0365(14) 0.0382(14) 0.0522(16) -0.0007(12) 0.0055(12) 0.0016(11)
C37 0.0454(16) 0.0345(14) 0.0548(17) -0.0012(12) 0.0139(14) 0.0051(12)
C15 0.0415(15) 0.0361(14) 0.0426(14) 0.0004(11) 0.0042(12) -0.0017(11)
C25 0.0384(15) 0.0430(15) 0.0595(17) 0.0000(13) 0.0113(13) -0.0021(12)
C33 0.0357(15) 0.0532(17) 0.0473(15) -0.0053(13) 0.0090(12) 0.0022(12)
C16 0.0394(14) 0.0362(14) 0.0446(14) -0.0008(11) 0.0049(11) -0.0004(11)
C22 0.0388(15) 0.0492(16) 0.0525(17) -0.0087(13) 0.0082(13) -0.0038(13)
C19 0.0353(15) 0.0419(16) 0.0626(18) -0.0098(13) 0.0025(13) 0.0026(12)
C27 0.0432(16) 0.0399(15) 0.0611(18) -0.0049(13) 0.0107(14) -0.0080(12)
C32 0.0447(17) 0.0397(15) 0.071(2) -0.0030(14) 0.0067(15) -0.0065(13)
N11 0.072(2) 0.0606(19) 0.0689(19) -0.0180(15) -0.0082(16) -0.0099(16)
C46 0.061(2) 0.0432(16) 0.0598(19) -0.0031(14) 0.0256(16) 0.0023(14)
C3 0.0470(17) 0.0392(15) 0.078(2) -0.0067(15) 0.0227(16) -0.0016(13)
C47 0.0558(19) 0.0448(16) 0.0638(19) 0.0006(14) 0.0246(16) 0.0028(14)
C36 0.0398(15) 0.0494(17) 0.0574(18) -0.0103(14) 0.0079(14) -0.0120(13)
C26 0.0413(16) 0.0487(17) 0.0645(19) -0.0031(15) 0.0129(14) -0.0022(13)
C2 0.0464(17) 0.0377(15) 0.0595(18) -0.0048(13) 0.0080(14) -0.0001(12)
C34 0.0307(14) 0.0480(16) 0.0516(15) -0.0090(13) 0.0070(12) -0.0015(11)
C21 0.0458(17) 0.0412(16) 0.067(2) 0.0004(14) 0.0033(15) 0.0024(13)
C17 0.0445(16) 0.0458(16) 0.0431(15) -0.0002(12) 0.0008(12) 0.0000(13)
C23 0.0346(14) 0.0468(16) 0.0585(17) -0.0081(14) 0.0105(13) -0.0012(12)
C58 0.0513(19) 0.059(2) 0.060(2) -0.0047(17) -0.0025(16) -0.0086(16)
C39 0.0506(17) 0.0377(14) 0.0488(16) 0.0041(12) 0.0089(13) 0.0086(12)
C64 0.063(2) 0.0479(17) 0.0418(15) 0.0012(13) 0.0016(14) -0.0029(15)
C24 0.0401(15) 0.0478(17) 0.0585(18) -0.0025(14) 0.0113(13) -0.0015(13)
C50 0.0473(18) 0.0469(17) 0.073(2) 0.0025(15) 0.0089(16) 0.0106(14)
C51 0.086(3) 0.0518(19) 0.0560(19) -0.0128(16) 0.0220(19) -0.0064(18)
C40 0.067(2) 0.0482(17) 0.0456(16) 0.0043(13) 0.0140(15) 0.0062(15)
C38 0.0449(16) 0.0429(15) 0.0472(15) 0.0007(12) 0.0072(13) 0.0105(12)
C20 0.0433(16) 0.0369(14) 0.0611(18) -0.0047(13) 0.0033(14) 0.0036(12)
N10 0.083(3) 0.063(2) 0.097(3) -0.0023(19) 0.024(2) -0.0063(19)
C18 0.060(2) 0.062(2) 0.0517(17) -0.0057(16) 0.0145(15) 0.0020(16)
C66 0.079(3) 0.068(2) 0.0525(19) 0.0084(17) 0.0009(18) 0.004(2)
C35 0.0347(14) 0.0553(18) 0.0548(17) -0.0093(14) 0.0064(12) -0.0051(13)
C65 0.065(2) 0.0545(19) 0.0474(17) 0.0026(14) 0.0002(15) -0.0010(16)
C67 0.093(3) 0.058(2) 0.0502(19) 0.0029(16) -0.0102(19) 0.011(2)
C4 0.045(3) 0.0389(18) 0.078(6) -0.008(3) 0.021(4) 0.0010(19)
C9 0.060(5) 0.039(2) 0.087(6) -0.007(3) 0.029(4) 0.003(3)
C8 0.044(4) 0.041(2) 0.104(6) -0.004(4) 0.019(3) -0.001(3)
C7 0.055(4) 0.038(3) 0.146(9) -0.021(5) 0.034(5) -0.001(3)
C6 0.051(3) 0.046(4) 0.131(9) -0.025(5) 0.016(5) 0.002(3)
C5 0.049(2) 0.046(3) 0.095(7) -0.014(4) 0.016(4) -0.003(2)
C56 0.071(2) 0.0502(18) 0.0568(19) -0.0122(15) 0.0048(17) -0.0139(17)
C68 0.084(3) 0.065(2) 0.055(2) -0.0081(17) -0.0055(19) 0.015(2)
C29 0.073(3) 0.065(2) 0.062(2) 0.0002(18) 0.0051(18) -0.026(2)
C31 0.0517(19) 0.0488(19) 0.086(3) 0.0036(18) -0.0008(18) -0.0060(15)
C28 0.057(2) 0.0546(19) 0.066(2) -0.0106(16) 0.0137(16) -0.0184(16)
C48 0.063(2) 0.0470(18) 0.093(3) -0.0028(17) 0.038(2) 0.0047(16)
C41 0.071(2) 0.0539(19) 0.065(2) 0.0089(16) 0.0264(18) 0.0077(17)
C49 0.0484(19) 0.0487(19) 0.100(3) 0.0002(18) 0.0266(19) 0.0071(15)
C30 0.064(2) 0.060(2) 0.076(2) 0.0085(19) -0.0063(19) -0.0176(18)
C42 0.101(3) 0.076(3) 0.073(3) 0.002(2) 0.044(2) 0.000(2)
C52 0.084(3) 0.0502(18) 0.0513(18) -0.0070(15) 0.0247(18) -0.0040(17)
C59 0.062(2) 0.065(2) 0.102(3) -0.026(2) 0.009(2) -0.0101(19)
C69 0.097(3) 0.093(3) 0.068(3) -0.029(2) -0.029(2) 0.031(3)
C53 0.109(3) 0.056(2) 0.0503(19) -0.0044(16) 0.029(2) 0.010(2)
C57 0.093(3) 0.065(2) 0.077(3) -0.018(2) 0.013(2) -0.011(2)
C45 0.102(3) 0.073(3) 0.054(2) 0.0119(19) 0.015(2) 0.025(2)
C43 0.131(4) 0.086(3) 0.056(2) -0.007(2) 0.036(3) -0.018(3)
C44 0.134(5) 0.092(3) 0.051(2) 0.022(2) 0.008(3) 0.012(3)
C10 0.065(5) 0.042(2) 0.097(6) 0.006(3) 0.027(5) 0.005(4)
C72 0.126(5) 0.079(3) 0.141(5) -0.046(3) -0.067(4) 0.036(3)
O16 0.156(5) 0.250(7) 0.196(5) -0.162(6) -0.125(4) 0.135(5)
C55 0.135(5) 0.083(3) 0.104(4) -0.047(3) 0.061(4) -0.019(3)
C54 0.214(8) 0.078(3) 0.061(3) -0.001(2) 0.028(4) 0.064(4)
C70 0.113(4) 0.134(5) 0.105(4) -0.057(4) -0.060(4) 0.068(4)
C60 0.055(3) 0.106(4) 0.222(8) -0.070(5) 0.002(4) -0.022(3)
C71 0.152(6) 0.127(6) 0.195(8) -0.103(6) -0.104(6) 0.077(5)
C61 0.089(4) 0.146(6) 0.184(7) -0.069(6) 0.023(4) -0.056(4)
C62 0.265(13) 0.239(12) 0.215(10) -0.125(10) 0.158(10) -0.195(12)
C63 0.078(5) 0.241(12) 0.405(18) -0.173(13) 0.005(8) -0.032(6)
C4A 0.045(3) 0.0389(18) 0.078(6) -0.008(3) 0.021(4) 0.0010(19)
C9A 0.060(5) 0.039(2) 0.087(6) -0.007(3) 0.029(4) 0.003(3)
C8A 0.044(4) 0.041(2) 0.104(6) -0.004(4) 0.019(3) -0.001(3)
C7A 0.055(4) 0.038(3) 0.146(9) -0.021(5) 0.034(5) -0.001(3)
C6A 0.051(3) 0.046(4) 0.131(9) -0.025(5) 0.016(5) 0.002(3)
C5A 0.049(2) 0.046(3) 0.095(7) -0.014(4) 0.016(4) -0.003(2)
C10A 0.065(5) 0.042(2) 0.097(6) 0.006(3) 0.027(5) 0.005(4)
C11 0.111(7) 0.054(4) 0.085(5) 0.011(4) 0.038(5) -0.006(4)
C12 0.23(2) 0.083(7) 0.069(6) 0.026(6) 0.047(11) 0.058(10)
C13 0.168(13) 0.089(8) 0.067(7) -0.001(6) 0.025(8) 0.016(10)
C14 0.115(10) 0.204(17) 0.199(15) -0.010(14) 0.077(11) -0.059(11)
C73 0.153(18) 0.078(9) 0.096(12) 0.009(8) 0.008(12) 0.003(10)
C12A 0.172(19) 0.142(17) 0.159(19) -0.009(12) 0.028(13) 0.001(12)
C14A 0.19(3) 0.21(3) 0.17(3) 0.05(2) 0.05(2) 0.01(2)
C13A 0.33(5) 0.15(2) 0.091(18) 0.017(15) 0.04(2) -0.12(3)

loop_
_atom_type_symbol
_atom_type_description
_atom_type_scat_dispersion_real
_atom_type_scat_dispersion_imag
_atom_type_scat_source
C C 0.0181 0.0091 'International Tables Vol C Tables 4.2.6.8 and 6.1.1.4'
H H 0.0000 0.0000 'International Tables Vol C Tables 4.2.6.8 and 6.1.1.4'
N N 0.0311 0.0180 'International Tables Vol C Tables 4.2.6.8 and 6.1.1.4'
O O 0.0492 0.0322 'International Tables Vol C Tables 4.2.6.8 and 6.1.1.4'

loop_
_geom_angle_atom_site_label_1
_geom_angle_atom_site_label_2
_geom_angle_atom_site_label_3
_geom_angle
_geom_angle_site_symmetry_1
_geom_angle_site_symmetry_3
_geom_angle_publ_flag
C64 O3 C17 118.5(3) . . ?
C39 O10 H10 109.5 . . ?
C37 N8 C47 119.0(3) . . ?
C37 N8 C50 128.1(3) . . ?
C47 N8 C50 112.7(3) . . ?
C15 N2 H2 119.9 . . ?
C15 N2 C20 120.3(2) . . ?
C20 N2 H2 119.9 . . ?
C1 N1 H1 119.2 . . ?
C1 N1 C16 121.5(2) . . ?
C16 N1 H1 119.2 . . ?
C22 N5 H5 118.7 . . ?
C22 N5 C34 122.6(3) . . ?
C34 N5 H5 118.7 . . ?
C21 O5 H5A 109.5 . . ?
H6A N6 H6B 123.6 . . ?
C36 N6 H6A 109.5 . . ?
C36 N6 H6B 116(3) . . ?
C19 N3 H3 117.6 . . ?
C19 N3 C23 124.8(3) . . ?
C23 N3 H3 117.6 . . ?
C33 N7 H7 118.5 . . ?
C33 N7 C38 122.9(3) . . ?
C38 N7 H7 118.5 . . ?
C32 N4 H4 125.8 . . ?
C32 N4 C26 108.4(3) . . ?
C26 N4 H4 125.8 . . ?
C58 N12 H12 118.6 . . ?
C58 N12 C65 122.8(3) . . ?
C65 N12 H12 118.6 . . ?
C46 N9 H9 118.4 . . ?
C46 N9 C52 123.1(3) . . ?
C52 N9 H9 118.4 . . ?
O1 C1 N1 121.0(3) . . ?
O1 C1 C2 124.1(3) . . ?
N1 C1 C2 114.9(3) . . ?
O9 C37 N8 120.2(3) . . ?
O9 C37 C38 120.7(3) . . ?
N8 C37 C38 118.8(3) . . ?
O2 C15 N2 122.6(3) . . ?
O2 C15 C16 118.8(3) . . ?
N2 C15 C16 118.6(2) . . ?
C27 C25 C24 127.8(3) . . ?
C26 C25 C27 107.4(3) . . ?
C26 C25 C24 124.7(3) . . ?
O7 C33 N7 123.8(3) . . ?
O7 C33 C34 118.1(3) . . ?
N7 C33 C34 118.0(3) . . ?
N1 C16 C15 113.7(2) . . ?
N1 C16 H16 107.1 . . ?
N1 C16 C17 111.1(2) . . ?
C15 C16 H16 107.1 . . ?
C17 C16 C15 110.4(2) . . ?
C17 C16 H16 107.1 . . ?
O6 C22 N5 122.1(3) . . ?
O6 C22 C23 121.2(3) . . ?
N5 C22 C23 116.8(3) . . ?
O4 C19 N3 124.0(3) . . ?
O4 C19 C20 119.0(3) . . ?
N3 C19 C20 117.0(3) . . ?
C32 C27 C25 106.7(3) . . ?
C28 C27 C25 135.3(3) . . ?
C28 C27 C32 117.9(3) . . ?
N4 C32 C27 107.6(3) . . ?
N4 C32 C31 130.0(3) . . ?
C31 C32 C27 122.5(4) . . ?
C56 N11 H11 120.1 . . ?
C56 N11 C59 119.8(3) . . ?
C59 N11 H11 120.1 . . ?
O11 C46 N9 123.2(3) . . ?
O11 C46 C47 120.1(3) . . ?
N9 C46 C47 116.5(3) . . ?
C2 C3 H3A 113.3 . . ?
C2 C3 C4 118.4(4) . . ?
C2 C3 C4A 133.3(6) . . ?
C4A C3 H3A 113.3 . . ?
N8 C47 C46 110.5(3) . . ?
N8 C47 H47 110.6 . . ?
N8 C47 C48 103.5(3) . . ?
C46 C47 H47 110.6 . . ?
C46 C47 C48 110.9(3) . . ?
C48 C47 H47 110.6 . . ?
O8 C36 N6 121.9(3) . . ?
O8 C36 C35 121.2(3) . . ?
N6 C36 C35 116.9(3) . . ?
N4 C26 H26 125.0 . . ?
C25 C26 N4 109.9(3) . . ?
C25 C26 H26 125.0 . . ?
C1 C2 H2A 118.5 . . ?
C3 C2 C1 122.9(3) . . ?
C3 C2 H2A 118.5 . . ?
N5 C34 C33 114.6(2) . . ?
N5 C34 H34 107.6 . . ?
N5 C34 C35 110.4(3) . . ?
C33 C34 H34 107.6 . . ?
C33 C34 C35 108.8(2) . . ?
C35 C34 H34 107.6 . . ?
O5 C21 H21A 109.1 . . ?
O5 C21 H21B 109.1 . . ?
O5 C21 C20 112.3(3) . . ?
H21A C21 H21B 107.9 . . ?
C20 C21 H21A 109.1 . . ?
C20 C21 H21B 109.1 . . ?
O3 C17 C16 104.2(2) . . ?
O3 C17 H17 109.6 . . ?
O3 C17 C18 110.1(3) . . ?
C16 C17 H17 109.6 . . ?
C18 C17 C16 113.4(3) . . ?
C18 C17 H17 109.6 . . ?
N3 C23 C22 112.2(2) . . ?
N3 C23 H23 107.5 . . ?
N3 C23 C24 111.2(3) . . ?
C22 C23 H23 107.5 . . ?
C22 C23 C24 110.6(3) . . ?
C24 C23 H23 107.5 . . ?
O14 C58 N12 124.2(3) . . ?
O14 C58 C59 119.4(4) . . ?
N12 C58 C59 116.3(4) . . ?
O10 C39 H39 108.5 . . ?
O10 C39 C40 108.8(2) . . ?
O10 C39 C38 110.6(3) . . ?
C40 C39 H39 108.5 . . ?
C40 C39 C38 111.8(3) . . ?
C38 C39 H39 108.5 . . ?
O3 C64 C65 110.6(3) . . ?
O15 C64 O3 124.1(3) . . ?
O15 C64 C65 125.2(3) . . ?
C25 C24 C23 111.8(3) . . ?
C25 C24 H24A 109.3 . . ?
C25 C24 H24B 109.3 . . ?
C23 C24 H24A 109.3 . . ?
C23 C24 H24B 109.3 . . ?
H24A C24 H24B 107.9 . . ?
N8 C50 H50A 111.4 . . ?
N8 C50 H50B 111.4 . . ?
N8 C50 C49 102.0(3) . . ?
H50A C50 H50B 109.2 . . ?
C49 C50 H50A 111.4 . . ?
C49 C50 H50B 111.4 . . ?
O12 C51 N10 123.8(4) . . ?
O12 C51 C52 120.7(4) . . ?
N10 C51 C52 115.5(4) . . ?
C41 C40 C39 120.4(3) . . ?
C41 C40 C45 119.0(3) . . ?
C45 C40 C39 120.5(3) . . ?
N7 C38 C37 109.2(2) . . ?
N7 C38 C39 110.1(2) . . ?
N7 C38 H38 110.0 . . ?
C37 C38 C39 107.5(3) . . ?
C37 C38 H38 110.0 . . ?
C39 C38 H38 110.0 . . ?
N2 C20 C19 112.9(2) . . ?
N2 C20 C21 111.3(3) . . ?
N2 C20 H20 107.7 . . ?
C19 C20 C21 109.4(3) . . ?
C19 C20 H20 107.7 . . ?
C21 C20 H20 107.7 . . ?
C51 N10 H10A 117.8 . . ?
C51 N10 C57 124.3(4) . . ?
C57 N10 H10A 117.8 . . ?
C17 C18 H18A 109.5 . . ?
C17 C18 H18B 109.5 . . ?
C17 C18 H18C 109.5 . . ?
H18A C18 H18B 109.5 . . ?
H18A C18 H18C 109.5 . . ?
H18B C18 H18C 109.5 . . ?
H66A C66 H66B 108.1 . . ?
C65 C66 H66A 109.5 . . ?
C65 C66 H66B 109.5 . . ?
C67 C66 H66A 109.5 . . ?
C67 C66 H66B 109.5 . . ?
C67 C66 C65 110.6(4) . . ?
C36 C35 C34 109.5(3) . . ?
C36 C35 H35A 109.8 . . ?
C36 C35 H35B 109.8 . . ?
C34 C35 H35A 109.8 . . ?
C34 C35 H35B 109.8 . . ?
H35A C35 H35B 108.2 . . ?
N12 C65 C64 111.8(3) . . ?
N12 C65 C66 110.2(3) . . ?
N12 C65 H65 107.3 . . ?
C64 C65 C66 112.7(3) . . ?
C64 C65 H65 107.3 . . ?
C66 C65 H65 107.3 . . ?
C68 C67 C66 122.4(4) . . ?
C72 C67 C66 120.8(4) . . ?
C72 C67 C68 116.6(4) . . ?
C9 C4 C3 118.8(4) . . ?
C9 C4 C5 120.0 . . ?
C5 C4 C3 121.0(4) . . ?
C4 C9 C10 121.3(5) . . ?
C8 C9 C4 120.0 . . ?
C8 C9 C10 118.7(4) . . ?
C9 C8 H8 120.0 . . ?
C9 C8 C7 120.0 . . ?
C7 C8 H8 120.0 . . ?
C8 C7 H7A 120.0 . . ?
C6 C7 C8 120.0 . . ?
C6 C7 H7A 120.0 . . ?
C7 C6 H6 120.0 . . ?
C7 C6 C5 120.0 . . ?
C5 C6 H6 120.0 . . ?
C4 C5 H5B 120.0 . . ?
C6 C5 C4 120.0 . . ?
C6 C5 H5B 120.0 . . ?
O13 C56 N11 120.9(4) . . ?
O13 C56 C57 120.1(4) . . ?
N11 C56 C57 119.0(3) . . ?
C67 C68 H68 119.0 . . ?
C69 C68 C67 122.0(4) . . ?
C69 C68 H68 119.0 . . ?
C28 C29 H29 119.3 . . ?
C30 C29 H29 119.3 . . ?
C30 C29 C28 121.5(4) . . ?
C32 C31 H31 121.3 . . ?
C30 C31 C32 117.4(4) . . ?
C30 C31 H31 121.3 . . ?
C27 C28 H28 120.4 . . ?
C29 C28 C27 119.1(4) . . ?
C29 C28 H28 120.4 . . ?
C47 C48 H48A 110.9 . . ?
C47 C48 H48B 110.9 . . ?
H48A C48 H48B 109.0 . . ?
C49 C48 C47 104.1(3) . . ?
C49 C48 H48A 110.9 . . ?
C49 C48 H48B 110.9 . . ?
C40 C41 H41 119.5 . . ?
C42 C41 C40 121.0(4) . . ?
C42 C41 H41 119.5 . . ?
C50 C49 H49A 110.8 . . ?
C50 C49 H49B 110.8 . . ?
C48 C49 C50 104.8(3) . . ?
C48 C49 H49A 110.8 . . ?
C48 C49 H49B 110.8 . . ?
H49A C49 H49B 108.9 . . ?
C29 C30 C31 121.5(4) . . ?
C29 C30 H30 119.2 . . ?
C31 C30 H30 119.2 . . ?
C41 C42 H42 120.0 . . ?
C41 C42 C43 120.0(4) . . ?
C43 C42 H42 120.0 . . ?
N9 C52 C51 108.6(3) . . ?
N9 C52 H52 108.3 . . ?
N9 C52 C53 112.3(4) . . ?
C51 C52 H52 108.3 . . ?
C51 C52 C53 111.0(3) . . ?
C53 C52 H52 108.3 . . ?
N11 C59 C58 113.0(4) . . ?
N11 C59 H59 107.6 . . ?
N11 C59 C60 112.7(4) . . ?
C58 C59 H59 107.6 . . ?
C60 C59 C58 108.2(4) . . ?
C60 C59 H59 107.6 . . ?
C68 C69 H69 120.3 . . ?
C70 C69 C68 119.4(5) . . ?
C70 C69 H69 120.3 . . ?
C52 C53 H53 108.1 . . ?
C55 C53 C52 110.9(4) . . ?
C55 C53 H53 108.1 . . ?
C55 C53 C54 112.1(5) . . ?
C54 C53 C52 109.4(3) . . ?
C54 C53 H53 108.1 . . ?
N10 C57 C56 111.4(4) . . ?
N10 C57 H57A 109.3 . . ?
N10 C57 H57B 109.3 . . ?
C56 C57 H57A 109.3 . . ?
C56 C57 H57B 109.3 . . ?
H57A C57 H57B 108.0 . . ?
C40 C45 H45 120.4 . . ?
C44 C45 C40 119.1(4) . . ?
C44 C45 H45 120.4 . . ?
C42 C43 H43 120.3 . . ?
C44 C43 C42 119.4(4) . . ?
C44 C43 H43 120.3 . . ?
C45 C44 H44 119.3 . . ?
C43 C44 C45 121.4(5) . . ?
C43 C44 H44 119.3 . . ?
C9 C10 H10B 116.5 . . ?
C11 C10 C9 127.0(8) . . ?
C11 C10 H10B 116.5 . . ?
C67 C72 H72 118.8 . . ?
C67 C72 C71 122.4(5) . . ?
C71 C72 H72 118.8 . . ?
C70 O16 H16A 109.5 . . ?
C53 C55 H55A 109.5 . . ?
C53 C55 H55B 109.5 . . ?
C53 C55 H55C 109.5 . . ?
H55A C55 H55B 109.5 . . ?
H55A C55 H55C 109.5 . . ?
H55B C55 H55C 109.5 . . ?
C53 C54 H54A 109.5 . . ?
C53 C54 H54B 109.5 . . ?
C53 C54 H54C 109.5 . . ?
H54A C54 H54B 109.5 . . ?
H54A C54 H54C 109.5 . . ?
H54B C54 H54C 109.5 . . ?
C69 C70 O16 122.6(5) . . ?
C69 C70 C71 120.0(5) . . ?
C71 C70 O16 117.4(5) . . ?
C59 C60 H60A 109.0 . . ?
C59 C60 H60B 109.0 . . ?
C59 C60 C61 112.9(7) . . ?
H60A C60 H60B 107.8 . . ?
C61 C60 H60A 109.0 . . ?
C61 C60 H60B 109.0 . . ?
C72 C71 C70 119.4(6) . . ?
C72 C71 H71 120.3 . . ?
C70 C71 H71 120.3 . . ?
C60 C61 H61 92(5) . . ?
C60 C61 C63 103.8(9) . . ?
C62 C61 C60 114.8(7) . . ?
C62 C61 H61 122(5) . . ?
C62 C61 C63 111.6(10) . . ?
C63 C61 H61 110(5) . . ?
C61 C62 H62A 109.5 . . ?
C61 C62 H62B 109.5 . . ?
C61 C62 H62C 109.5 . . ?
H62A C62 H62B 109.5 . . ?
H62A C62 H62C 109.5 . . ?
H62B C62 H62C 109.5 . . ?
C61 C63 H63A 109.5 . . ?
C61 C63 H63B 109.5 . . ?
C61 C63 H63C 109.5 . . ?
H63A C63 H63B 109.5 . . ?
H63A C63 H63C 109.5 . . ?
H63B C63 H63C 109.5 . . ?
C9A C4A C3 126.2(8) . . ?
C9A C4A C5A 120.0 . . ?
C5A C4A C3 113.7(8) . . ?
C4A C9A C10A 122.1(8) . . ?
C8A C9A C4A 120.0 . . ?
C8A C9A C10A 117.5(7) . . ?
C9A C8A H8A 120.0 . . ?
C9A C8A C7A 120.0 . . ?
C7A C8A H8A 120.0 . . ?
C8A C7A H7AA 120.0 . . ?
C6A C7A C8A 120.0 . . ?
C6A C7A H7AA 120.0 . . ?
C7A C6A H6AA 120.0 . . ?
C5A C6A C7A 120.0 . . ?
C5A C6A H6AA 120.0 . . ?
C4A C5A H5AA 120.0 . . ?
C6A C5A C4A 120.0 . . ?
C6A C5A H5AA 120.0 . . ?
C9A C10A H10C 113.4 . . ?
C73 C10A C9A 133.2(15) . . ?
C73 C10A H10C 113.4 . . ?
C10 C11 H11A 116.2 . . ?
C10 C11 C12 127.5(13) . . ?
C12 C11 H11A 116.2 . . ?
C11 C12 H12A 104.7 . . ?
C11 C12 H12B 104.7 . . ?
H12A C12 H12B 105.7 . . ?
C13 C12 C11 130(2) . . ?
C13 C12 H12A 104.7 . . ?
C13 C12 H12B 104.7 . . ?
C12 C13 H13 114.0 . . ?
C12 C13 C14 132(2) . . ?
C14 C13 H13 114.0 . . ?
C13 C14 H14A 109.5 . . ?
C13 C14 H14B 109.5 . . ?
C13 C14 H14C 109.5 . . ?
H14A C14 H14B 109.5 . . ?
H14A C14 H14C 109.5 . . ?
H14B C14 H14C 109.5 . . ?
C10A C73 H73 117.3 . . ?
C12A C73 C10A 125(3) . . ?
C12A C73 H73 117.3 . . ?
C73 C12A H12C 116.9 . . ?
C73 C12A C13A 126(4) . . ?
C13A C12A H12C 116.9 . . ?
H14D C14A H14E 120.0 . . ?
C13A C14A H14D 120.0 . . ?
C13A C14A H14E 120.0 . . ?
C12A C13A C14A 142(4) . . ?
C12A C13A H13A 108.8 . . ?
C14A C13A H13A 108.8 . . ?

loop_
_geom_bond_atom_site_label_1
_geom_bond_atom_site_label_2
_geom_bond_distance
_geom_bond_site_symmetry_2
_geom_bond_publ_flag
O2 C15 1.234(4) . ?
O1 C1 1.244(4) . ?
O9 C37 1.234(4) . ?
O7 C33 1.242(4) . ?
O3 C17 1.462(4) . ?
O3 C64 1.340(4) . ?
O10 H10 0.8200 . ?
O10 C39 1.414(4) . ?
O8 C36 1.235(4) . ?
O14 C58 1.227(5) . ?
O11 C46 1.230(4) . ?
O6 C22 1.220(4) . ?
O4 C19 1.228(4) . ?
N8 C37 1.351(4) . ?
N8 C47 1.457(4) . ?
N8 C50 1.471(4) . ?
N2 H2 0.8600 . ?
N2 C15 1.338(4) . ?
N2 C20 1.458(4) . ?
N1 H1 0.8600 . ?
N1 C1 1.355(4) . ?
N1 C16 1.448(4) . ?
N5 H5 0.8600 . ?
N5 C22 1.335(4) . ?
N5 C34 1.454(4) . ?
O12 C51 1.244(5) . ?
O15 C64 1.207(5) . ?
O5 H5A 0.8200 . ?
O5 C21 1.413(5) . ?
N6 H6A 0.8200 . ?
N6 C36 1.328(5) . ?
N6 H6B 0.86(5) . ?
N3 H3 0.8600 . ?
N3 C19 1.346(4) . ?
N3 C23 1.442(4) . ?
N7 H7 0.8600 . ?
N7 C33 1.319(4) . ?
N7 C38 1.457(4) . ?
O13 C56 1.207(4) . ?
N4 H4 0.8600 . ?
N4 C32 1.376(5) . ?
N4 C26 1.380(4) . ?
N12 H12 0.8600 . ?
N12 C58 1.336(5) . ?
N12 C65 1.467(5) . ?
N9 H9 0.8600 . ?
N9 C46 1.333(5) . ?
N9 C52 1.447(5) . ?
C1 C2 1.474(4) . ?
C37 C38 1.506(4) . ?
C15 C16 1.526(4) . ?
C25 C27 1.422(5) . ?
C25 C26 1.355(5) . ?
C25 C24 1.506(4) . ?
C33 C34 1.524(4) . ?
C16 H16 0.9800 . ?
C16 C17 1.522(4) . ?
C22 C23 1.535(4) . ?
C19 C20 1.525(5) . ?
C27 C32 1.415(5) . ?
C27 C28 1.403(5) . ?
C32 C31 1.392(5) . ?
N11 H11 0.8600 . ?
N11 C56 1.344(5) . ?
N11 C59 1.456(6) . ?
C46 C47 1.527(5) . ?
C3 H3A 0.9300 . ?
C3 C2 1.333(5) . ?
C3 C4 1.543(5) . ?
C3 C4A 1.429(7) . ?
C47 H47 0.9800 . ?
C47 C48 1.538(5) . ?
C36 C35 1.505(5) . ?
C26 H26 0.9300 . ?
C2 H2A 0.9300 . ?
C34 H34 0.9800 . ?
C34 C35 1.529(5) . ?
C21 H21A 0.9700 . ?
C21 H21B 0.9700 . ?
C21 C20 1.534(5) . ?
C17 H17 0.9800 . ?
C17 C18 1.520(5) . ?
C23 H23 0.9800 . ?
C23 C24 1.545(5) . ?
C58 C59 1.535(6) . ?
C39 H39 0.9800 . ?
C39 C40 1.507(5) . ?
C39 C38 1.557(5) . ?
C64 C65 1.510(5) . ?
C24 H24A 0.9700 . ?
C24 H24B 0.9700 . ?
C50 H50A 0.9700 . ?
C50 H50B 0.9700 . ?
C50 C49 1.514(5) . ?
C51 N10 1.318(6) . ?
C51 C52 1.520(6) . ?
C40 C41 1.386(5) . ?
C40 C45 1.395(5) . ?
C38 H38 0.9800 . ?
C20 H20 0.9800 . ?
N10 H10A 0.8600 . ?
N10 C57 1.430(7) . ?
C18 H18A 0.9600 . ?
C18 H18B 0.9600 . ?
C18 H18C 0.9600 . ?
C66 H66A 0.9700 . ?
C66 H66B 0.9700 . ?
C66 C65 1.515(5) . ?
C66 C67 1.504(6) . ?
C35 H35A 0.9700 . ?
C35 H35B 0.9700 . ?
C65 H65 0.9800 . ?
C67 C68 1.387(6) . ?
C67 C72 1.358(7) . ?
C4 C9 1.3900 . ?
C4 C5 1.3900 . ?
C9 C8 1.3900 . ?
C9 C10 1.482(10) . ?
C8 H8 0.9300 . ?
C8 C7 1.3900 . ?
C7 H7A 0.9300 . ?
C7 C6 1.3900 . ?
C6 H6 0.9300 . ?
C6 C5 1.3900 . ?
C5 H5B 0.9300 . ?
C56 C57 1.523(6) . ?
C68 H68 0.9300 . ?
C68 C69 1.369(7) . ?
C29 H29 0.9300 . ?
C29 C28 1.388(6) . ?
C29 C30 1.373(7) . ?
C31 H31 0.9300 . ?
C31 C30 1.383(7) . ?
C28 H28 0.9300 . ?
C48 H48A 0.9700 . ?
C48 H48B 0.9700 . ?
C48 C49 1.503(6) . ?
C41 H41 0.9300 . ?
C41 C42 1.376(6) . ?
C49 H49A 0.9700 . ?
C49 H49B 0.9700 . ?
C30 H30 0.9300 . ?
C42 H42 0.9300 . ?
C42 C43 1.384(8) . ?
C52 H52 0.9800 . ?
C52 C53 1.540(5) . ?
C59 H59 0.9800 . ?
C59 C60 1.531(8) . ?
C69 H69 0.9300 . ?
C69 C70 1.354(7) . ?
C53 H53 0.9800 . ?
C53 C55 1.511(7) . ?
C53 C54 1.515(7) . ?
C57 H57A 0.9700 . ?
C57 H57B 0.9700 . ?
C45 H45 0.9300 . ?
C45 C44 1.390(6) . ?
C43 H43 0.9300 . ?
C43 C44 1.370(8) . ?
C44 H44 0.9300 . ?
C10 H10B 0.9300 . ?
C10 C11 1.327(10) . ?
C72 H72 0.9300 . ?
C72 C71 1.367(10) . ?
O16 H16A 0.8200 . ?
O16 C70 1.377(7) . ?
C55 H55A 0.9600 . ?
C55 H55B 0.9600 . ?
C55 H55C 0.9600 . ?
C54 H54A 0.9600 . ?
C54 H54B 0.9600 . ?
C54 H54C 0.9600 . ?
C70 C71 1.372(9) . ?
C60 H60A 0.9700 . ?
C60 H60B 0.9700 . ?
C60 C61 1.572(10) . ?
C71 H71 0.9300 . ?
C61 H61 1.14(10) . ?
C61 C62 1.468(15) . ?
C61 C63 1.596(15) . ?
C62 H62A 0.9600 . ?
C62 H62B 0.9600 . ?
C62 H62C 0.9600 . ?
C63 H63A 0.9600 . ?
C63 H63B 0.9600 . ?
C63 H63C 0.9600 . ?
C4A C9A 1.3900 . ?
C4A C5A 1.3900 . ?
C9A C8A 1.3900 . ?
C9A C10A 1.503(15) . ?
C8A H8A 0.9300 . ?
C8A C7A 1.3900 . ?
C7A H7AA 0.9300 . ?
C7A C6A 1.3900 . ?
C6A H6AA 0.9300 . ?
C6A C5A 1.3900 . ?
C5A H5AA 0.9300 . ?
C10A H10C 0.9300 . ?
C10A C73 1.366(16) . ?
C11 H11A 0.9300 . ?
C11 C12 1.50(2) . ?
C12 H12A 0.9700 . ?
C12 H12B 0.9700 . ?
C12 C13 1.353(14) . ?
C13 H13 0.9300 . ?
C13 C14 1.463(19) . ?
C14 H14A 0.9600 . ?
C14 H14B 0.9600 . ?
C14 H14C 0.9600 . ?
C73 H73 0.9300 . ?
C73 C12A 1.23(4) . ?
C12A H12C 0.9300 . ?
C12A C13A 1.30(3) . ?
C14A H14D 0.9300 . ?
C14A H14E 0.9300 . ?
C14A C13A 1.48(2) . ?
C13A H13A 0.9300 . ?

loop_
_geom_torsion_atom_site_label_1
_geom_torsion_atom_site_label_2
_geom_torsion_atom_site_label_3
_geom_torsion_atom_site_label_4
_geom_torsion
_geom_torsion_site_symmetry_1
_geom_torsion_site_symmetry_2
_geom_torsion_site_symmetry_3
_geom_torsion_site_symmetry_4
_geom_torsion_publ_flag
O2 C15 C16 N1 142.3(3) . . . . ?
O2 C15 C16 C17 -92.2(3) . . . . ?
O1 C1 C2 C3 3.4(5) . . . . ?
O9 C37 C38 N7 -37.6(4) . . . . ?
O9 C37 C38 C39 81.9(3) . . . . ?
O7 C33 C34 N5 -168.1(3) . . . . ?
O7 C33 C34 C35 67.7(4) . . . . ?
O3 C64 C65 N12 -39.4(4) . . . . ?
O3 C64 C65 C66 -164.2(3) . . . . ?
O10 C39 C40 C41 -153.1(3) . . . . ?
O10 C39 C40 C45 29.8(5) . . . . ?
O10 C39 C38 N7 174.4(2) . . . . ?
O10 C39 C38 C37 55.5(3) . . . . ?
O8 C36 C35 C34 70.7(4) . . . . ?
O14 C58 C59 N11 -150.1(4) . . . . ?
O14 C58 C59 C60 84.4(6) . . . . ?
O11 C46 C47 N8 -24.9(4) . . . . ?
O11 C46 C47 C48 89.3(4) . . . . ?
O6 C22 C23 N3 -176.2(3) . . . . ?
O6 C22 C23 C24 -51.4(4) . . . . ?
O4 C19 C20 N2 174.3(3) . . . . ?
O4 C19 C20 C21 -61.3(4) . . . . ?
N8 C37 C38 N7 149.1(3) . . . . ?
N8 C37 C38 C39 -91.5(3) . . . . ?
N8 C47 C48 C49 -23.3(4) . . . . ?
N8 C50 C49 C48 -33.4(4) . . . . ?
N2 C15 C16 N1 -35.6(4) . . . . ?
N2 C15 C16 C17 89.9(3) . . . . ?
N1 C1 C2 C3 -175.4(3) . . . . ?
N1 C16 C17 O3 55.7(3) . . . . ?
N1 C16 C17 C18 -64.0(3) . . . . ?
N5 C22 C23 N3 4.5(4) . . . . ?
N5 C22 C23 C24 129.3(3) . . . . ?
N5 C34 C35 C36 61.4(3) . . . . ?
O12 C51 N10 C57 -3.5(6) . . . . ?
O12 C51 C52 N9 44.3(4) . . . . ?
O12 C51 C52 C53 -79.7(4) . . . . ?
O15 C64 C65 N12 145.0(4) . . . . ?
O15 C64 C65 C66 20.2(5) . . . . ?
O5 C21 C20 N2 -62.5(3) . . . . ?
O5 C21 C20 C19 172.1(3) . . . . ?
N6 C36 C35 C34 -107.7(3) . . . . ?
N3 C19 C20 N2 -4.9(4) . . . . ?
N3 C19 C20 C21 119.6(3) . . . . ?
N3 C23 C24 C25 -66.6(3) . . . . ?
N7 C33 C34 N5 15.1(4) . . . . ?
N7 C33 C34 C35 -109.0(3) . . . . ?
O13 C56 C57 N10 22.8(6) . . . . ?
N4 C32 C31 C30 179.8(3) . . . . ?
N12 C58 C59 N11 32.6(5) . . . . ?
N12 C58 C59 C60 -92.9(6) . . . . ?
N9 C46 C47 N8 160.1(3) . . . . ?
N9 C46 C47 C48 -85.6(4) . . . . ?
N9 C52 C53 C55 179.2(4) . . . . ?
N9 C52 C53 C54 55.0(6) . . . . ?
C1 N1 C16 C15 -64.8(3) . . . . ?
C1 N1 C16 C17 170.0(3) . . . . ?
C37 N8 C47 C46 -54.9(4) . . . . ?
C37 N8 C47 C48 -173.8(3) . . . . ?
C37 N8 C50 C49 -165.1(3) . . . . ?
C15 N2 C20 C19 -71.6(4) . . . . ?
C15 N2 C20 C21 165.0(3) . . . . ?
C15 C16 C17 O3 -71.2(3) . . . . ?
C15 C16 C17 C18 169.0(3) . . . . ?
C25 C27 C32 N4 -1.5(4) . . . . ?
C25 C27 C32 C31 177.3(3) . . . . ?
C25 C27 C28 C29 -178.2(4) . . . . ?
C33 N7 C38 C37 -110.1(3) . . . . ?
C33 N7 C38 C39 132.1(3) . . . . ?
C33 C34 C35 C36 -172.0(3) . . . . ?
C16 N1 C1 O1 7.6(4) . . . . ?
C16 N1 C1 C2 -173.6(3) . . . . ?
C22 N5 C34 C33 89.8(3) . . . . ?
C22 N5 C34 C35 -146.9(3) . . . . ?
C22 C23 C24 C25 168.1(3) . . . . ?
C19 N3 C23 C22 -110.7(3) . . . . ?
C19 N3 C23 C24 124.8(3) . . . . ?
C27 C25 C26 N4 -1.2(4) . . . . ?
C27 C25 C24 C23 79.1(4) . . . . ?
C27 C32 C31 C30 1.2(5) . . . . ?
C32 N4 C26 C25 0.3(4) . . . . ?
C32 C27 C28 C29 2.1(5) . . . . ?
C32 C31 C30 C29 1.2(6) . . . . ?
N11 C56 C57 N10 -158.9(4) . . . . ?
N11 C59 C60 C61 65.9(9) . . . . ?
C46 N9 C52 C51 129.6(3) . . . . ?
C46 N9 C52 C53 -107.3(4) . . . . ?
C46 C47 C48 C49 -141.8(3) . . . . ?
C3 C4 C9 C8 174.6(8) . . . . ?
C3 C4 C9 C10 -6.8(7) . . . . ?
C3 C4 C5 C6 -174.5(8) . . . . ?
C3 C4A C9A C8A 175.6(14) . . . . ?
C3 C4A C9A C10A -12.3(13) . . . . ?
C3 C4A C5A C6A -176.2(13) . . . . ?
C47 N8 C37 O9 -11.2(4) . . . . ?
C47 N8 C37 C38 162.2(3) . . . . ?
C47 N8 C50 C49 19.3(4) . . . . ?
C47 C48 C49 C50 35.7(4) . . . . ?
C26 N4 C32 C27 0.8(4) . . . . ?
C26 N4 C32 C31 -177.9(3) . . . . ?
C26 C25 C27 C32 1.7(4) . . . . ?
C26 C25 C27 C28 -178.0(4) . . . . ?
C26 C25 C24 C23 -98.8(4) . . . . ?
C2 C3 C4 C9 160.6(4) . . . . ?
C2 C3 C4 C5 -24.9(7) . . . . ?
C2 C3 C4A C9A 150.3(6) . . . . ?
C2 C3 C4A C5A -33.8(12) . . . . ?
C34 N5 C22 O6 -2.8(5) . . . . ?
C34 N5 C22 C23 176.5(3) . . . . ?
C17 O3 C64 O15 4.1(5) . . . . ?
C17 O3 C64 C65 -171.6(3) . . . . ?
C23 N3 C19 O4 -3.6(5) . . . . ?
C23 N3 C19 C20 175.5(3) . . . . ?
C58 N12 C65 C64 92.7(4) . . . . ?
C58 N12 C65 C66 -141.0(4) . . . . ?
C58 C59 C60 C61 -168.4(6) . . . . ?
C39 C40 C41 C42 -177.2(4) . . . . ?
C39 C40 C45 C44 177.1(4) . . . . ?
C64 O3 C17 C16 151.4(3) . . . . ?
C64 O3 C17 C18 -86.6(3) . . . . ?
C24 C25 C27 C32 -176.6(3) . . . . ?
C24 C25 C27 C28 3.7(6) . . . . ?
C24 C25 C26 N4 177.1(3) . . . . ?
C50 N8 C37 O9 173.4(3) . . . . ?
C50 N8 C37 C38 -13.2(5) . . . . ?
C50 N8 C47 C46 121.2(3) . . . . ?
C50 N8 C47 C48 2.3(4) . . . . ?
C51 N10 C57 C56 -106.2(5) . . . . ?
C51 C52 C53 C55 -59.0(5) . . . . ?
C51 C52 C53 C54 176.8(5) . . . . ?
C40 C39 C38 N7 -64.2(3) . . . . ?
C40 C39 C38 C37 176.9(3) . . . . ?
C40 C41 C42 C43 0.1(7) . . . . ?
C40 C45 C44 C43 0.1(9) . . . . ?
C38 N7 C33 O7 -0.4(5) . . . . ?
C38 N7 C33 C34 176.1(3) . . . . ?
C38 C39 C40 C41 84.6(4) . . . . ?
C38 C39 C40 C45 -92.6(4) . . . . ?
C20 N2 C15 O2 -1.1(4) . . . . ?
C20 N2 C15 C16 176.8(3) . . . . ?
N10 C51 C52 N9 -137.6(3) . . . . ?
N10 C51 C52 C53 98.4(4) . . . . ?
C66 C67 C68 C69 178.0(5) . . . . ?
C66 C67 C72 C71 -175.8(9) . . . . ?
C65 N12 C58 O14 1.2(6) . . . . ?
C65 N12 C58 C59 178.4(3) . . . . ?
C65 C66 C67 C68 -96.2(5) . . . . ?
C65 C66 C67 C72 78.4(7) . . . . ?
C67 C66 C65 N12 69.9(4) . . . . ?
C67 C66 C65 C64 -164.3(3) . . . . ?
C67 C68 C69 C70 -2.5(9) . . . . ?
C67 C72 C71 C70 -1.9(17) . . . . ?
C4 C3 C2 C1 171.0(5) . . . . ?
C4 C9 C8 C7 0.0 . . . . ?
C4 C9 C10 C11 162.0(8) . . . . ?
C9 C4 C5 C6 0.0 . . . . ?
C9 C8 C7 C6 0.0 . . . . ?
C9 C10 C11 C12 178.5(10) . . . . ?
C8 C9 C10 C11 -19.4(12) . . . . ?
C8 C7 C6 C5 0.0 . . . . ?
C7 C6 C5 C4 0.0 . . . . ?
C5 C4 C9 C8 0.0 . . . . ?
C5 C4 C9 C10 178.6(7) . . . . ?
C56 N11 C59 C58 62.2(6) . . . . ?
C56 N11 C59 C60 -174.8(5) . . . . ?
C68 C67 C72 C71 -0.9(12) . . . . ?
C68 C69 C70 O16 -178.9(8) . . . . ?
C68 C69 C70 C71 -0.5(13) . . . . ?
C28 C27 C32 N4 178.3(3) . . . . ?
C28 C27 C32 C31 -2.9(5) . . . . ?
C28 C29 C30 C31 -2.0(6) . . . . ?
C41 C40 C45 C44 -0.1(7) . . . . ?
C41 C42 C43 C44 -0.1(8) . . . . ?
C30 C29 C28 C27 0.2(6) . . . . ?
C42 C43 C44 C45 0.0(9) . . . . ?
C52 N9 C46 O11 -5.8(5) . . . . ?
C52 N9 C46 C47 169.0(3) . . . . ?
C52 C51 N10 C57 178.4(4) . . . . ?
C59 N11 C56 O13 2.0(6) . . . . ?
C59 N11 C56 C57 -176.3(4) . . . . ?
C59 C60 C61 C62 56.7(11) . . . . ?
C59 C60 C61 C63 178.7(8) . . . . ?
C69 C70 C71 C72 2.6(17) . . . . ?
C45 C40 C41 C42 0.0(6) . . . . ?
C10 C9 C8 C7 -178.6(7) . . . . ?
C10 C11 C12 C13 175.2(13) . . . . ?
C72 C67 C68 C69 3.2(8) . . . . ?
O16 C70 C71 C72 -178.9(11) . . . . ?
C4A C3 C2 C1 178.6(10) . . . . ?
C4A C9A C8A C7A 0.0 . . . . ?
C4A C9A C10A C73 155.0(15) . . . . ?
C9A C4A C5A C6A 0.0 . . . . ?
C9A C8A C7A C6A 0.0 . . . . ?
C9A C10A C73 C12A -10(4) . . . . ?
C8A C9A C10A C73 -33(2) . . . . ?
C8A C7A C6A C5A 0.0 . . . . ?
C7A C6A C5A C4A 0.0 . . . . ?
C5A C4A C9A C8A 0.0 . . . . ?
C5A C4A C9A C10A 172.0(12) . . . . ?
C10A C9A C8A C7A -172.4(12) . . . . ?
C10A C73 C12A C13A 167(3) . . . . ?
C11 C12 C13 C14 -6(3) . . . . ?
C73 C12A C13A C14A 57(9) . . . . ?

loop_
_smtbx_masks_void_nr
_smtbx_masks_void_average_x
_smtbx_masks_void_average_y
_smtbx_masks_void_average_z
_smtbx_masks_void_volume
_smtbx_masks_void_count_electrons
_smtbx_masks_void_content
1 -0.500 -0.866 0.000 625.0 135.5 ?
